data_7131915
loop_
_publ_author_name
'Lamprecht, Anna'
'Lindl, Felix'
'Endres, Lukas'
'Krummenacher, Ivo'
'Braunschweig, Holger'

_publ_section_title
;
 Coinage metal complexes of BN analogues of m-terphenyl ligands
;
_journal_name_full 'Chemical Communications'
_journal_paper_doi 10.1039/D3CC03467D
_journal_year 2023
_chemical_formula_moiety 'C74 H62 B2 Cu2 N2, C6 H6'
_chemical_formula_sum 'C80 H68 B2 Cu2 N2'
_chemical_formula_weight 1206.06
_space_group_crystal_system monoclinic
_space_group_IT_number 14
_space_group_name_Hall '-P 2ybc'
_space_group_name_H-M_alt 'P 1 21/c 1'
_atom_sites_solution_hydrogens geom
_atom_sites_solution_primary dual
_atom_sites_solution_secondary difmap
_audit_creation_date 2023-02-06
_audit_creation_method 'CIF-fill 1.3q (K.Radacki, 2005-22)'
_audit_update_record
;
2023-05-23 deposited with the CCDC.	2023-07-21 downloaded from the CCDC.
;
_cell_angle_alpha 90
_cell_angle_beta 117.9850(10)
_cell_angle_gamma 90
_cell_formula_units_Z 4
_cell_length_a 23.4246(2)
_cell_length_b 11.86240(10)
_cell_length_c 24.9377(2)
_cell_measurement_reflns_used 112677
_cell_measurement_temperature 100(2)
_cell_measurement_theta_max 75.2560
_cell_measurement_theta_min 3.5290
_cell_volume 6119.23(10)
_computing_cell_refinement 'CrysAlisPro 1.171.41.112a (Rigaku OD, 2021)'
_computing_data_collection 'CrysAlisPro 1.171.41.112a (Rigaku OD, 2021)'
_computing_data_reduction 'CrysAlisPro 1.171.41.112a (Rigaku OD, 2021)'
_computing_molecular_graphics 'ShelXLe (Huebschle et all, 2011)'
_computing_publication_material 'SHELXL-2018/3 (Sheldrick, 2018)'
_computing_structure_refinement 'SHELXL-2018/3 (Sheldrick, 2018)'
_computing_structure_solution 'SHELXT 2018/2 (Sheldrick, 2018)'
_diffrn_ambient_environment N~2~
_diffrn_ambient_temperature 100(2)
_diffrn_detector HPA
_diffrn_detector_area_resol_mean 10.0
_diffrn_detector_type 'HyPix Arc150'
_diffrn_measured_fraction_theta_full 1.000
_diffrn_measured_fraction_theta_max 0.989
_diffrn_measurement_details
;
 List of Runs (angles in degrees, time in seconds):
 --------------------------------------------------------------------------
  1  \w     19.00  46.00   0.50    0.05    --    6.00  63.00  66.09   54
  2  \w     32.00  60.00   0.50    0.05    --   18.00  58.00 100.73   56
  3  \w     32.00  60.00   0.50    0.05    --   18.00  59.00 138.49   56
  4  \w     46.00  76.00   0.50    0.05    --   30.00  52.00 -34.38   60
  5  \w     28.00  54.00   0.50    0.05    --   14.00  61.00 -52.68   52
  6  \w     33.00  60.00   0.50    0.05    --   18.00  54.00-103.49   54
  7  \w     54.00  84.00   0.50    0.05    --   38.00  52.00-160.24   60
  8  \w     32.00  60.00   0.50    0.05    --   18.00  58.00-171.61   56
  9  \w     58.00  89.00   0.50    0.05    --   42.00  50.00  50.51   62
 10  \w     54.00  85.00   0.50    0.05    --   38.00  50.00 130.19   62
 11  \w     54.00 129.00   0.50    0.05    --   80.41  15.00-120.00  150
 12  \w     97.00 127.00   0.50    0.05    --   83.50  61.00 -73.93   60
 13  \w     54.00 129.00   0.50    0.05    --   80.41  15.00-150.00  150
 14  \w     54.00 129.00   0.50    0.05    --   80.41  15.00   0.00  150
 15  \w     99.00 130.00   0.50    0.05    --   83.50  52.00  22.25   62
 16  \w     54.00 129.00   0.50    0.05    --   80.41  15.00  60.00  150
 17  \w     54.00 129.00   0.50    0.05    --   80.41  15.00 150.00  150
 18  \w     69.00 132.00   0.50    0.05    --   83.50  17.00 109.59  126
 19  \w     44.00  70.00   0.50    0.05    --   83.50 -72.00 127.40   52
 20  \w     37.00 102.00   0.50    0.05    --   83.50-129.00 147.98  130
 21  \w     37.00 102.00   0.50    0.05    --   83.50-129.00 134.41  130
 22  \w     39.00 106.00   0.50    0.05    --   83.50-136.00  57.64  134
 23  \w     20.00  87.00   0.50    0.05    --   61.21-126.00 -30.00  134
 24  \w     37.00 102.00   0.50    0.05    --   83.50-129.00 -93.59  130
 25  \w     40.00 109.00   0.50    0.05    --   83.50-140.00-152.44  138
 26  \w     35.00  97.00   0.50    0.05    --   80.41-112.00-120.00  124
 27  \w     35.00  97.00   0.50    0.05    --   80.41-112.00 -90.00  124
 28  \w     35.00  97.00   0.50    0.05    --   80.41-112.00 -60.00  124
 29  \w     35.00  97.00   0.50    0.05    --   80.41-112.00   0.00  124
 30  \w     35.00  97.00   0.50    0.05    --   80.41-112.00  30.00  124
 31  \w     35.00  97.00   0.50    0.05    --   80.41-112.00 150.00  124
 32  \w     35.00  97.00   0.50    0.05    --   80.41-112.00  90.00  124
 33  \w     35.00  97.00   0.50    0.05    --   80.41-112.00  60.00  124
 34  \w     42.00  91.00   0.50    0.05    --   83.50 -98.00  99.21   98
 35  \w     40.00  95.00   0.50    0.05    --   83.50-104.00  36.45  110
 36  \w     40.00  86.00   0.50    0.05    --   80.41 -95.00  60.00   92
 37  \w     35.00  97.00   0.50    0.05    --   80.41-112.00 -30.00  124
 38  \w     40.00  86.00   0.50    0.05    --   80.41 -95.00 -60.00   92
 39  \w     40.00  86.00   0.50    0.05    --   80.41 -95.00 -90.00   92
 40  \w     40.00  86.00   0.50    0.05    --   80.41 -95.00-150.00   92
 41  \w     35.00  97.00   0.50    0.05    --   80.41-112.00-180.00  124
 42  \w     38.00  95.00   0.50    0.05    --   83.50-110.00-151.01  114
 43  \w     45.00  80.00   0.50    0.05    --   82.00 -85.00 -47.83   70
 44  \w     46.00  77.00   0.50    0.05    --   83.50 -77.00 116.82   62
 45  \w     21.00  67.00   0.50    0.05    --   61.21 -95.00 120.00   92
 46  \w     40.00  86.00   0.50    0.05    --   80.41 -95.00 150.00   92
 47  \w    -86.00 -38.00   0.50    0.05    --  -79.50  98.00 169.68   96
 48  \w    -39.00 -13.00   0.50    0.05    --  -14.00 125.00  67.99   52
 49  \w   -108.00 -35.00   0.50    0.05    --  -79.50 139.00 127.31  146
 50  \w    -96.00 -34.00   0.50    0.05    --  -79.50 111.00  49.89  124
 51  \w    -90.00 -36.00   0.50    0.05    --  -79.50 103.00 -47.72  108
 52  \w   -106.00 -35.00   0.50    0.05    --  -79.50 136.00 -87.56  142
 53  \w    -97.00 -33.00   0.50    0.05    --  -79.50 114.00-124.73  128
 54  \w   -124.00 -56.00   0.50    0.05    --  -76.35 -15.00-120.00  136
 55  \w   -123.00 -93.00   0.50    0.05    --  -79.50 -63.00 -49.53   60
 56  \w   -122.00 -94.00   0.50    0.05    --  -79.50 -64.00 -30.82   56
 57  \w   -121.00 -91.00   0.50    0.05    --  -78.00 -62.00-118.74   60
 58  \w   -123.00 -93.00   0.50    0.05    --  -79.50 -62.00 -23.35   60
 59  \w   -123.00 -93.00   0.50    0.05    --  -79.50 -62.00  15.74   60
 60  \w   -123.00 -93.00   0.50    0.05    --  -79.50 -62.00  36.12   60
 61  \w   -123.00 -93.00   0.50    0.05    --  -79.50 -62.00 114.65   60
 62  \w   -122.00 -94.00   0.50    0.05    --  -79.50 -64.00 155.97   56
 63  \w   -123.00 -93.00   0.50    0.05    --  -79.50 -61.00 129.18   60
 64  \w   -122.00 -91.00   0.50    0.05    --  -78.00 -61.00  88.40   62
 65  \w   -123.00 -93.00   0.50    0.05    --  -79.50 -61.00  56.27   60
 66  \w   -118.00 -88.00   0.50    0.05    --  -74.00 -61.00  14.45   60
 67  \w   -123.00 -93.00   0.50    0.05    --  -79.50 -60.00 -40.15   60
 68  \w   -123.00 -93.00   0.50    0.05    --  -79.50 -61.00 -10.74   60
 69  \w   -124.00 -93.00   0.50    0.05    --  -79.50 -59.00   2.62   62
 70  \w   -123.00 -93.00   0.50    0.05    --  -79.50 -60.00  82.81   60
 71  \w   -118.00 -88.00   0.50    0.05    --  -74.00 -59.00 154.43   60
 72  \w   -118.00 -88.00   0.50    0.05    --  -74.00 -59.00  73.89   60
 73  \w   -119.00 -88.00   0.50    0.05    --  -74.00 -58.00 112.06   62
 74  \w   -123.00 -93.00   0.50    0.05    --  -79.50 -60.00 -99.41   60
 75  \w   -119.00 -88.00   0.50    0.05    --  -74.00 -57.00 -97.48   62
 76  \w   -122.00 -91.00   0.50    0.05    --  -78.00 -61.00-108.70   62
 77  \w   -122.00 -92.00   0.50    0.05    --  -78.00 -59.00-139.90   60
 78  \w   -124.00 -94.00   0.50    0.05    --  -79.50 -58.00-148.50   60
 79  \w   -119.00 -88.00   0.50    0.05    --  -74.00 -57.00-159.94   62
 80  \w   -122.00 -91.00   0.50    0.05    --  -78.00 -61.00-156.91   62
 81  \w   -123.00 -92.00   0.50    0.05    --  -78.00 -57.00 -72.86   62
 82  \w   -119.00 -89.00   0.50    0.05    --  -74.00 -56.00 -53.55   60
 83  \w   -125.00 -95.00   0.50    0.05    --  -79.50 -54.00-140.87   60
 84  \w   -120.00 -89.00   0.50    0.05    --  -74.00 -54.00 -47.96   62
 85  \w   -124.00 -94.00   0.50    0.05    --  -79.50 -57.00  65.34   60
 86  \w   -119.00 -89.00   0.50    0.05    --  -74.00 -56.00  95.65   60
 87  \w   -119.00 -89.00   0.50    0.05    --  -74.00 -55.00 125.62   60
 88  \w   -125.00 -94.00   0.50    0.05    --  -79.50 -53.00 160.02   62
 89  \w   -126.00 -95.00   0.50    0.05    --  -79.50 -51.00 163.53   62
 90  \w   -124.00 -93.00   0.50    0.05    --  -78.00 -52.00  84.81   62
 91  \w   -109.00 -78.00   0.50    0.05    --  -62.00 -50.00 127.94   62
 92  \w   -104.00 -74.00   0.50    0.05    --  -58.00 -51.00 166.71   60
 93  \w   -126.00 -96.00   0.50    0.05    --  -79.50 -49.00  34.09   60
 94  \w   -100.00 -69.00   0.50    0.05    --  -54.00 -52.00 -18.97   62
 95  \w   -108.00 -78.00   0.50    0.05    --  -62.00 -51.00 -35.61   60
 96  \w   -104.00 -74.00   0.50    0.05    --  -58.00 -51.00 -93.64   60
 97  \w   -128.00 -94.00   0.50    0.05    --  -79.50 -41.00 -44.83   68
 98  \w   -105.00 -74.00   0.50    0.05    --  -58.00 -48.00-117.76   62
 99  \w    -95.00 -60.00   0.50    0.05    --  -46.00 -38.00-178.08   70
 100  \w   -129.00 -92.00   0.50    0.05    --  -79.50 -33.00-143.39   74
 101  \w    -73.00 -42.00   0.50    0.05    --  -26.00 -47.00 -28.48   62
 102  \w   -128.00 -94.00   0.50    0.05    --  -79.50 -42.00  96.02   68
 103  \w   -127.00 -95.00   0.50    0.05    --  -79.50 -48.00 173.12   64
 104  \w   -123.00 -84.00   0.50    0.05    --  -79.50-139.00  35.25   78
 105  \w   -124.00 -86.00   0.50    0.05    --  -79.50-135.00 155.55   76
 106  \w   -124.00 -86.00   0.50    0.05    --  -79.50-135.00 -55.54   76
 107  \w   -126.00 -93.00   0.50    0.05    --  -79.50-120.00 -90.00   66
 108  \w   -126.00 -90.00   0.50    0.05    --  -79.50-126.00-171.98   72
 109  \w   -124.00 -84.00   0.50    0.05    --  -79.50-138.00-132.83   80
 110  \w   -125.00 -87.00   0.50    0.05    --  -79.50-132.00 -94.97   76
 111  \w   -125.00 -98.00   0.50    0.05    --  -79.50-111.00 -63.25   54
 112  \w   -126.00 -94.00   0.50    0.05    --  -79.50-118.00 -24.97   64
 113  \w   -126.00 -94.00   0.50    0.05    --  -79.50-119.00  30.64   64
 114  \w   -126.00 -94.00   0.50    0.05    --  -79.50-119.00  96.84   64
 115  \w   -126.00 -90.00   0.50    0.05    --  -79.50-126.00 122.36   72
;
_diffrn_measurement_device 'four-circle diffractometer'
_diffrn_measurement_device_type 'Rigaku XtaLAB Synergy-R'
_diffrn_measurement_method '\w scans'
_diffrn_orient_matrix_type
;
 CrysAlisPro convention (1999,Acta A55,543-557)
;
_diffrn_orient_matrix_UB_11 -0.0298388000
_diffrn_orient_matrix_UB_12 0.1079686000
_diffrn_orient_matrix_UB_13 0.0106896000
_diffrn_orient_matrix_UB_21 0.0027256000
_diffrn_orient_matrix_UB_22 -0.0527038000
_diffrn_orient_matrix_UB_23 0.0576162000
_diffrn_orient_matrix_UB_31 0.0681385000
_diffrn_orient_matrix_UB_32 0.0494294000
_diffrn_orient_matrix_UB_33 0.0381954000
_diffrn_radiation_monochromator 'multi-layer mirror'
_diffrn_radiation_probe x-ray
_diffrn_radiation_type CuK\a
_diffrn_radiation_wavelength 1.54184
_diffrn_radiation_xray_symbol K-L~2,3~
_diffrn_reflns_av_R_equivalents 0.0563
_diffrn_reflns_av_unetI/netI 0.0209
_diffrn_reflns_Laue_measured_fraction_full 1.000
_diffrn_reflns_Laue_measured_fraction_max 0.989
_diffrn_reflns_limit_h_max 29
_diffrn_reflns_limit_h_min -28
_diffrn_reflns_limit_k_max 14
_diffrn_reflns_limit_k_min -14
_diffrn_reflns_limit_l_max 31
_diffrn_reflns_limit_l_min -31
_diffrn_reflns_number 248538
_diffrn_reflns_point_group_measured_fraction_full 1.000
_diffrn_reflns_point_group_measured_fraction_max 0.989
_diffrn_reflns_theta_full 67.684
_diffrn_reflns_theta_max 75.712
_diffrn_reflns_theta_min 3.554
_diffrn_source 'rotating-anode X-ray tube'
_diffrn_source_type 'PhotonJet-R X-ray Source'
_exptl_absorpt_coefficient_mu 1.216
_exptl_absorpt_correction_T_max 1.000
_exptl_absorpt_correction_T_min 0.579
_exptl_absorpt_correction_type gaussian
_exptl_absorpt_process_details
;
 CrysAlisPro 1.171.41.112a (Rigaku Oxford Diffraction, 2021) Numerical 
 absorption correction based on gaussian integration over a multifaceted 
 crystal model Empirical absorption correction using spherical harmonics, 
 implemented in SCALE3 ABSPACK scaling algorithm.
;
_exptl_crystal_colour 'light colourless'
_exptl_crystal_density_diffrn 1.309
_exptl_crystal_description block
_exptl_crystal_F_000 2520
_exptl_crystal_preparation
;
 Crystals were grown from saturated solution. For data collection the crystal 
 was immersed in a film of perfluoropolyether oil, mounted on a polyimide 
 loop and transferred to stream of cold nitrogen (Oxford Cryostream 800).
;
_exptl_crystal_size_max 0.190
_exptl_crystal_size_mid 0.160
_exptl_crystal_size_min 0.120
_refine_diff_density_max 0.316
_refine_diff_density_min -0.628
_refine_diff_density_rms 0.052
_refine_ls_extinction_method none
_refine_ls_goodness_of_fit_ref 1.059
_refine_ls_hydrogen_treatment constr
_refine_ls_matrix_type full
_refine_ls_number_parameters 781
_refine_ls_number_reflns 12578
_refine_ls_number_restraints 0
_refine_ls_restrained_S_all 1.059
_refine_ls_R_factor_all 0.0432
_refine_ls_R_factor_gt 0.0373
_refine_ls_shift/su_max 0.002
_refine_ls_shift/su_mean 0.000
_refine_ls_structure_factor_coef Fsqd
_refine_ls_weighting_details
;
 w=1/[\s^2^(Fo^2^)+(0.0536P)^2^+3.7711P] where P=(Fo^2^+2Fc^2^)/3
;
_refine_ls_weighting_scheme calc
_refine_ls_wR_factor_gt 0.1024
_refine_ls_wR_factor_ref 0.1059
_reflns_Friedel_coverage 0.000
_reflns_number_gt 11084
_reflns_number_total 12578
_reflns_threshold_expression 'I > 2\s(I)'
_cod_data_source_file d3cc03467d2.cif
_cod_data_source_block '[2-Cu]2'
_cod_original_cell_volume 6119.22(10)
_cod_original_sg_symbol_H-M 'P 21/c'
_cod_database_code 7131915
_shelx_shelxl_version_number 2018/3
_shelx_space_group_comment
;
 The symmetry employed for this shelxl refinement is uniquely defined by the 
 following loop, which should always be used as a source of symmetry 
 information in preference to the above space-group names. They are only 
 intended as comments.
;
_shelx_estimated_absorpt_t_min 0.802
_shelx_estimated_absorpt_t_max 0.868

loop_
_space_group_symop_operation_xyz
'x, y, z'
'-x, y+1/2, -z+1/2'
'-x, -y, -z'
'x, -y-1/2, z-1/2'

loop_
_atom_site_label
_atom_site_type_symbol
_atom_site_fract_x
_atom_site_fract_y
_atom_site_fract_z
_atom_site_U_iso_or_equiv
_atom_site_adp_type
_atom_site_occupancy
_atom_site_site_symmetry_order
_atom_site_calc_flag
_atom_site_refinement_flags_posn
_atom_site_refinement_flags_adp
_atom_site_refinement_flags_occupancy
_atom_site_disorder_assembly
_atom_site_disorder_group
Cu1_1 Cu 0.76698(2) 0.71766(2) 0.55119(2) 0.02311(7) Uani 1 1 d . . . . .
C1_1 C 0.94427(8) 0.73134(14) 0.53823(8) 0.0221(3) Uani 1 1 d . . . . .
N1_1 N 0.85377(7) 0.69932(12) 0.56529(6) 0.0212(3) Uani 1 1 d . . . . .
B3_1 B 0.87322(9) 0.73666(16) 0.52186(9) 0.0214(4) Uani 1 1 d . . . . .
C4_1 C 0.89965(8) 0.66250(14) 0.62073(7) 0.0214(3) Uani 1 1 d . . . . .
C3_1 C 0.96551(8) 0.66550(14) 0.63902(8) 0.0221(3) Uani 1 1 d . . . . .
C2_1 C 0.98803(8) 0.70051(14) 0.59725(8) 0.0221(3) Uani 1 1 d . . . . .
Cu1_3 Cu 0.72393(2) 0.74130(2) 0.42975(2) 0.02274(7) Uani 1 1 d . . . . .
C2_3 C 0.50301(8) 0.72564(14) 0.38329(8) 0.0204(3) Uani 1 1 d . . . . .
C3_3 C 0.52369(8) 0.70355(14) 0.33861(7) 0.0212(3) Uani 1 1 d . . . . .
C4_3 C 0.58913(8) 0.70108(14) 0.35542(7) 0.0205(3) Uani 1 1 d . . . . .
C1_3 C 0.54773(8) 0.74163(14) 0.44388(8) 0.0210(3) Uani 1 1 d . . . . .
N1_3 N 0.63663(7) 0.72226(12) 0.41343(6) 0.0206(3) Uani 1 1 d . . . . .
B1_3 B 0.61858(9) 0.74410(16) 0.45990(9) 0.0202(4) Uani 1 1 d . . . . .
C1_2 C 0.82114(8) 0.79066(14) 0.45905(8) 0.0206(3) Uani 1 1 d . . . . .
C2_2 C 0.80294(8) 0.90641(15) 0.45792(8) 0.0224(3) Uani 1 1 d . . . . .
C3_2 C 0.76609(8) 0.96133(15) 0.40319(8) 0.0235(3) Uani 1 1 d . . . . .
H3_2 H 0.754275 1.037778 0.403703 0.028 Uiso 1 1 calc R U . . .
C4_2 C 0.74583(8) 0.90727(15) 0.34722(8) 0.0236(3) Uani 1 1 d . . . . .
C5_2 C 0.76306(8) 0.79546(15) 0.34751(8) 0.0241(3) Uani 1 1 d . . . . .
H5_2 H 0.749230 0.757340 0.309942 0.029 Uiso 1 1 calc R U . . .
C6_2 C 0.80065(8) 0.73664(15) 0.40223(8) 0.0221(3) Uani 1 1 d . . . . .
C7_2 C 0.82462(9) 0.62038(16) 0.39842(8) 0.0279(4) Uani 1 1 d . . . . .
H7A_2 H 0.859998 0.626620 0.388052 0.042 Uiso 1 1 calc R U . . .
H7B_2 H 0.789193 0.576665 0.367046 0.042 Uiso 1 1 calc R U . . .
H7C_2 H 0.840228 0.582341 0.437696 0.042 Uiso 1 1 calc R U . . .
C8_2 C 0.82936(9) 0.97221(15) 0.51641(8) 0.0269(4) Uani 1 1 d . . . . .
H8A_2 H 0.806888 1.044742 0.509080 0.040 Uiso 1 1 calc R U . . .
H8B_2 H 0.875703 0.985329 0.531589 0.040 Uiso 1 1 calc R U . . .
H8C_2 H 0.822660 0.929344 0.546591 0.040 Uiso 1 1 calc R U . . .
C9_2 C 0.70656(9) 0.96981(17) 0.28874(8) 0.0299(4) Uani 1 1 d . . . . .
H9A_2 H 0.708940 0.930120 0.255387 0.045 Uiso 1 1 calc R U . . .
H9B_2 H 0.723736 1.046300 0.292131 0.045 Uiso 1 1 calc R U . . .
H9C_2 H 0.661417 0.973750 0.280631 0.045 Uiso 1 1 calc R U . . .
C1_4 C 0.67240(8) 0.77721(14) 0.52722(7) 0.0199(3) Uani 1 1 d . . . . .
C2_4 C 0.69036(8) 0.70360(14) 0.57755(8) 0.0211(3) Uani 1 1 d . . . . .
C3_4 C 0.73007(9) 0.74299(16) 0.63722(8) 0.0249(4) Uani 1 1 d . . . . .
H3_4 H 0.742479 0.692205 0.670283 0.030 Uiso 1 1 calc R U . . .
C4_4 C 0.75143(8) 0.85380(16) 0.64883(8) 0.0242(4) Uani 1 1 d . . . . .
C5_4 C 0.73270(8) 0.92715(15) 0.59936(8) 0.0240(3) Uani 1 1 d . . . . .
H5_4 H 0.746943 1.003251 0.606688 0.029 Uiso 1 1 calc R U . . .
C6_4 C 0.69400(8) 0.89216(15) 0.53999(8) 0.0222(3) Uani 1 1 d . . . . .
C7_4 C 0.66983(9) 0.97709(15) 0.48910(8) 0.0268(4) Uani 1 1 d . . . . .
H7A_4 H 0.691582 1.049428 0.504568 0.040 Uiso 1 1 calc R U . . .
H7B_4 H 0.623073 0.986839 0.472797 0.040 Uiso 1 1 calc R U . . .
H7C_4 H 0.679120 0.950206 0.456841 0.040 Uiso 1 1 calc R U . . .
C8_4 C 0.79312(9) 0.89608(18) 0.71268(8) 0.0325(4) Uani 1 1 d . . . . .
H8A_4 H 0.778012 0.970714 0.717295 0.049 Uiso 1 1 calc R U . . .
H8B_4 H 0.838117 0.901322 0.720486 0.049 Uiso 1 1 calc R U . . .
H8C_4 H 0.790264 0.843640 0.741699 0.049 Uiso 1 1 calc R U . . .
C9_4 C 0.66201(9) 0.58697(15) 0.56960(8) 0.0273(4) Uani 1 1 d . . . . .
H9A_4 H 0.627370 0.587194 0.581137 0.041 Uiso 1 1 calc R U . . .
H9B_4 H 0.695818 0.533873 0.595454 0.041 Uiso 1 1 calc R U . . .
H9C_4 H 0.644409 0.563996 0.527030 0.041 Uiso 1 1 calc R U . . .
C1_5 C 0.52409(8) 0.74940(15) 0.49004(7) 0.0214(3) Uani 1 1 d . . . . .
C2_5 C 0.53217(9) 0.84555(16) 0.52511(8) 0.0276(4) Uani 1 1 d . . . . .
H2_5 H 0.554083 0.909241 0.520531 0.033 Uiso 1 1 calc R U . . .
C3_5 C 0.50824(10) 0.84874(18) 0.56694(9) 0.0343(4) Uani 1 1 d . . . . .
H3_5 H 0.512988 0.915397 0.589775 0.041 Uiso 1 1 calc R U . . .
C4_5 C 0.47759(10) 0.75548(19) 0.57545(9) 0.0339(4) Uani 1 1 d . . . . .
H4_5 H 0.461639 0.757872 0.604123 0.041 Uiso 1 1 calc R U . . .
C5_5 C 0.47053(9) 0.65904(17) 0.54172(9) 0.0310(4) Uani 1 1 d . . . . .
H5_5 H 0.450445 0.594211 0.547786 0.037 Uiso 1 1 calc R U . . .
C6_5 C 0.49282(9) 0.65689(16) 0.49892(8) 0.0259(4) Uani 1 1 d . . . . .
H6_5 H 0.486597 0.590889 0.475230 0.031 Uiso 1 1 calc R U . . .
C1_6 C 0.43246(8) 0.73606(15) 0.36418(7) 0.0218(3) Uani 1 1 d . . . . .
C2_6 C 0.40841(9) 0.84039(16) 0.36985(8) 0.0274(4) Uani 1 1 d . . . . .
H2_6 H 0.436957 0.902826 0.385351 0.033 Uiso 1 1 calc R U . . .
C3_6 C 0.34340(10) 0.85436(17) 0.35316(9) 0.0327(4) Uani 1 1 d . . . . .
H3_6 H 0.327743 0.926229 0.356921 0.039 Uiso 1 1 calc R U . . .
C4_6 C 0.30162(9) 0.76475(19) 0.33125(9) 0.0329(4) Uani 1 1 d . . . . .
H4_6 H 0.257084 0.774308 0.319746 0.039 Uiso 1 1 calc R U . . .
C5_6 C 0.32501(9) 0.66021(18) 0.32608(9) 0.0321(4) Uani 1 1 d . . . . .
H5_6 H 0.296330 0.597799 0.311434 0.039 Uiso 1 1 calc R U . . .
C6_6 C 0.38951(9) 0.64565(16) 0.34195(8) 0.0266(4) Uani 1 1 d . . . . .
H6_6 H 0.404712 0.573664 0.337705 0.032 Uiso 1 1 calc R U . . .
C1_7 C 0.47473(8) 0.68330(15) 0.27373(7) 0.0222(3) Uani 1 1 d . . . . .
C2_7 C 0.43136(9) 0.76737(16) 0.24002(8) 0.0254(4) Uani 1 1 d . . . . .
H2_7 H 0.432450 0.837954 0.258475 0.031 Uiso 1 1 calc R U . . .
C3_7 C 0.38636(9) 0.74951(17) 0.17959(8) 0.0295(4) Uani 1 1 d . . . . .
H3_7 H 0.356622 0.807427 0.157336 0.035 Uiso 1 1 calc R U . . .
C4_7 C 0.38472(9) 0.64756(17) 0.15171(8) 0.0311(4) Uani 1 1 d . . . . .
H4_7 H 0.354325 0.635949 0.110292 0.037 Uiso 1 1 calc R U . . .
C5_7 C 0.42747(10) 0.56294(17) 0.18439(8) 0.0313(4) Uani 1 1 d . . . . .
H5_7 H 0.426635 0.493103 0.165385 0.038 Uiso 1 1 calc R U . . .
C6_7 C 0.47191(9) 0.58001(16) 0.24536(8) 0.0263(4) Uani 1 1 d . . . . .
H6_7 H 0.500538 0.520915 0.267833 0.032 Uiso 1 1 calc R U . . .
C1_8 C 0.61018(8) 0.67593(15) 0.30856(7) 0.0211(3) Uani 1 1 d . . . . .
C2_8 C 0.64128(8) 0.57439(15) 0.31060(8) 0.0249(4) Uani 1 1 d . . . . .
H2_8 H 0.651943 0.523940 0.343536 0.030 Uiso 1 1 calc R U . . .
C3_8 C 0.65675(9) 0.54655(17) 0.26486(8) 0.0294(4) Uani 1 1 d . . . . .
H3_8 H 0.677151 0.476651 0.266140 0.035 Uiso 1 1 calc R U . . .
C4_8 C 0.64236(9) 0.62101(17) 0.21730(8) 0.0309(4) Uani 1 1 d . . . . .
H4_8 H 0.652727 0.601852 0.185891 0.037 Uiso 1 1 calc R U . . .
C5_8 C 0.61289(9) 0.72330(17) 0.21550(8) 0.0298(4) Uani 1 1 d . . . . .
H5_8 H 0.603974 0.774963 0.183423 0.036 Uiso 1 1 calc R U . . .
C6_8 C 0.59643(9) 0.75006(15) 0.26070(8) 0.0249(4) Uani 1 1 d . . . . .
H6_8 H 0.575568 0.819658 0.258969 0.030 Uiso 1 1 calc R U . . .
C1_9 C 0.87567(8) 0.61415(15) 0.66189(8) 0.0225(3) Uani 1 1 d . . . . .
C2_9 C 0.83866(9) 0.51608(16) 0.64360(9) 0.0278(4) Uani 1 1 d . . . . .
H2_9 H 0.826467 0.485342 0.604536 0.033 Uiso 1 1 calc R U . . .
C3_9 C 0.81950(10) 0.46305(18) 0.68218(10) 0.0352(4) Uani 1 1 d . . . . .
H3_9 H 0.795292 0.395074 0.669872 0.042 Uiso 1 1 calc R U . . .
C4_9 C 0.83554(10) 0.5089(2) 0.73844(10) 0.0395(5) Uani 1 1 d . . . . .
H4_9 H 0.822766 0.472103 0.764944 0.047 Uiso 1 1 calc R U . . .
C5_9 C 0.87027(9) 0.6085(2) 0.75607(9) 0.0378(5) Uani 1 1 d . . . . .
H5_9 H 0.880053 0.641247 0.794191 0.045 Uiso 1 1 calc R U . . .
C6_9 C 0.89089(9) 0.66090(17) 0.71848(8) 0.0288(4) Uani 1 1 d . . . . .
H6_9 H 0.915358 0.728549 0.731192 0.035 Uiso 1 1 calc R U . . .
C1_10 C 1.01250(8) 0.63496(15) 0.70322(8) 0.0226(3) Uani 1 1 d . . . . .
C2_10 C 1.05360(9) 0.71721(15) 0.74226(8) 0.0254(4) Uani 1 1 d . . . . .
H2_10 H 1.053157 0.791135 0.727416 0.030 Uiso 1 1 calc R U . . .
C3_10 C 1.09503(9) 0.69201(17) 0.80245(8) 0.0282(4) Uani 1 1 d . . . . .
H3_10 H 1.122747 0.748811 0.828542 0.034 Uiso 1 1 calc R U . . .
C4_10 C 1.09642(9) 0.58465(17) 0.82498(8) 0.0305(4) Uani 1 1 d . . . . .
H4_10 H 1.124721 0.568029 0.866396 0.037 Uiso 1 1 calc R U . . .
C5_10 C 1.05629(9) 0.50173(16) 0.78672(9) 0.0303(4) Uani 1 1 d . . . . .
H5_10 H 1.056998 0.427988 0.801874 0.036 Uiso 1 1 calc R U . . .
C6_10 C 1.01490(9) 0.52654(16) 0.72601(8) 0.0263(4) Uani 1 1 d . . . . .
H6_10 H 0.988013 0.469048 0.699817 0.032 Uiso 1 1 calc R U . . .
C1_11 C 1.05912(8) 0.70878(15) 0.61869(8) 0.0231(3) Uani 1 1 d . . . . .
C2_11 C 1.10202(9) 0.61969(16) 0.64616(8) 0.0262(4) Uani 1 1 d . . . . .
H2_11 H 1.086076 0.548473 0.650467 0.031 Uiso 1 1 calc R U . . .
C3_11 C 1.16792(9) 0.63474(17) 0.66721(8) 0.0308(4) Uani 1 1 d . . . . .
H3_11 H 1.196766 0.573981 0.686510 0.037 Uiso 1 1 calc R U . . .
C4_11 C 1.19211(9) 0.73737(18) 0.66039(9) 0.0329(4) Uani 1 1 d . . . . .
H4_11 H 1.237220 0.746967 0.674775 0.040 Uiso 1 1 calc R U . . .
C5_11 C 1.15004(9) 0.82534(18) 0.63253(9) 0.0324(4) Uani 1 1 d . . . . .
H5_11 H 1.166141 0.895700 0.627268 0.039 Uiso 1 1 calc R U . . .
C6_11 C 1.08435(9) 0.81145(16) 0.61217(8) 0.0272(4) Uani 1 1 d . . . . .
H6_11 H 1.055925 0.872974 0.593421 0.033 Uiso 1 1 calc R U . . .
C1_12 C 0.96684(8) 0.75114(15) 0.49193(8) 0.0230(3) Uani 1 1 d . . . . .
C2_12 C 0.99729(9) 0.66404(16) 0.47728(8) 0.0281(4) Uani 1 1 d . . . . .
H2_12 H 1.006041 0.594957 0.498983 0.034 Uiso 1 1 calc R U . . .
C3_12 C 1.01508(9) 0.67625(19) 0.43160(9) 0.0332(4) Uani 1 1 d . . . . .
H3_12 H 1.034760 0.615342 0.421697 0.040 Uiso 1 1 calc R U . . .
C6_12 C 0.95593(9) 0.85268(16) 0.46024(8) 0.0279(4) Uani 1 1 d . . . . .
H6_12 H 0.935311 0.913273 0.469253 0.033 Uiso 1 1 calc R U . . .
C5_12 C 0.97514(10) 0.86567(18) 0.41542(9) 0.0342(4) Uani 1 1 d . . . . .
H5_12 H 0.968343 0.935747 0.394862 0.041 Uiso 1 1 calc R U . . .
C4_12 C 1.00394(10) 0.77792(19) 0.40053(9) 0.0363(5) Uani 1 1 d . . . . .
H4_12 H 1.016010 0.787001 0.369344 0.044 Uiso 1 1 calc R U . . .
C1_13 C 0.75118(11) 0.4198(2) 0.45992(10) 0.0452(5) Uani 1 1 d . . . . .
H1_13 H 0.746675 0.474882 0.430533 0.054 Uiso 1 1 calc R U . . .
C2_13 C 0.80753(10) 0.3575(2) 0.48845(9) 0.0400(5) Uani 1 1 d . . . . .
H2_13 H 0.841307 0.368354 0.478035 0.048 Uiso 1 1 calc R U . . .
C3_13 C 0.81436(10) 0.27947(17) 0.53222(10) 0.0360(4) Uani 1 1 d . . . . .
H3_13 H 0.853261 0.237440 0.552556 0.043 Uiso 1 1 calc R U . . .
C4_13 C 0.76446(10) 0.26249(17) 0.54644(9) 0.0350(4) Uani 1 1 d . . . . .
H4_13 H 0.769400 0.208693 0.576537 0.042 Uiso 1 1 calc R U . . .
C5_13 C 0.70781(10) 0.32283(18) 0.51738(9) 0.0343(4) Uani 1 1 d . . . . .
H5_13 H 0.673492 0.310327 0.526864 0.041 Uiso 1 1 calc R U . . .
C6_13 C 0.70153(10) 0.4023(2) 0.47395(10) 0.0403(5) Uani 1 1 d . . . . .
H6_13 H 0.662782 0.444842 0.453828 0.048 Uiso 1 1 calc R U . . .

loop_
_atom_site_aniso_label
_atom_site_aniso_U_11
_atom_site_aniso_U_22
_atom_site_aniso_U_33
_atom_site_aniso_U_23
_atom_site_aniso_U_13
_atom_site_aniso_U_12
Cu1_1 0.01788(13) 0.02938(14) 0.02269(13) -0.00194(10) 0.01004(11) -0.00016(10)
C1_1 0.0212(8) 0.0239(8) 0.0219(8) 0.0003(6) 0.0107(7) -0.0001(6)
N1_1 0.0191(7) 0.0237(7) 0.0199(7) 0.0005(5) 0.0084(6) 0.0000(5)
B3_1 0.0193(9) 0.0241(9) 0.0202(9) -0.0014(7) 0.0088(8) 0.0000(7)
C4_1 0.0212(8) 0.0222(8) 0.0208(8) -0.0006(6) 0.0100(7) -0.0011(6)
C3_1 0.0212(8) 0.0231(8) 0.0224(8) 0.0005(6) 0.0105(7) 0.0000(6)
C2_1 0.0203(8) 0.0228(8) 0.0232(8) -0.0002(6) 0.0101(7) 0.0000(6)
Cu1_3 0.01776(13) 0.02799(14) 0.02302(14) 0.00086(10) 0.01001(11) -0.00036(10)
C2_3 0.0195(8) 0.0197(8) 0.0213(8) -0.0005(6) 0.0091(7) -0.0012(6)
C3_3 0.0208(8) 0.0219(8) 0.0203(8) -0.0020(6) 0.0091(7) -0.0011(6)
C4_3 0.0207(8) 0.0215(8) 0.0193(8) -0.0007(6) 0.0094(7) 0.0003(6)
C1_3 0.0211(8) 0.0215(8) 0.0204(8) -0.0010(6) 0.0097(7) 0.0001(6)
N1_3 0.0187(7) 0.0224(7) 0.0196(7) -0.0007(5) 0.0080(6) -0.0004(5)
B1_3 0.0203(9) 0.0198(8) 0.0200(9) 0.0004(7) 0.0091(7) -0.0005(7)
C1_2 0.0162(8) 0.0251(8) 0.0213(8) -0.0002(6) 0.0095(6) -0.0012(6)
C2_2 0.0189(8) 0.0261(8) 0.0234(8) -0.0013(7) 0.0108(7) -0.0005(7)
C3_2 0.0223(8) 0.0235(8) 0.0269(9) 0.0016(7) 0.0133(7) -0.0003(7)
C4_2 0.0183(8) 0.0306(9) 0.0218(8) 0.0035(7) 0.0093(7) -0.0020(7)
C5_2 0.0200(8) 0.0312(9) 0.0214(8) -0.0024(7) 0.0100(7) -0.0023(7)
C6_2 0.0179(8) 0.0264(8) 0.0245(8) -0.0015(7) 0.0120(7) -0.0005(6)
C7_2 0.0256(9) 0.0298(9) 0.0286(9) -0.0060(7) 0.0128(8) 0.0005(7)
C8_2 0.0279(9) 0.0267(9) 0.0267(9) -0.0046(7) 0.0134(8) -0.0010(7)
C9_2 0.0282(9) 0.0346(10) 0.0250(9) 0.0051(7) 0.0109(8) -0.0011(8)
C1_4 0.0162(8) 0.0243(8) 0.0209(8) -0.0007(6) 0.0101(7) 0.0012(6)
C2_4 0.0167(8) 0.0265(8) 0.0220(8) 0.0001(7) 0.0107(7) 0.0009(6)
C3_4 0.0217(9) 0.0329(9) 0.0210(8) 0.0021(7) 0.0107(7) 0.0021(7)
C4_4 0.0195(8) 0.0342(9) 0.0208(8) -0.0051(7) 0.0110(7) -0.0008(7)
C5_4 0.0221(8) 0.0267(9) 0.0252(8) -0.0057(7) 0.0128(7) -0.0019(7)
C6_4 0.0197(8) 0.0260(8) 0.0232(8) -0.0005(7) 0.0120(7) 0.0001(7)
C7_4 0.0288(9) 0.0243(8) 0.0276(9) 0.0011(7) 0.0134(8) -0.0006(7)
C8_4 0.0292(10) 0.0446(11) 0.0217(9) -0.0067(8) 0.0104(8) -0.0034(8)
C9_4 0.0255(9) 0.0263(9) 0.0289(9) 0.0047(7) 0.0119(7) -0.0006(7)
C1_5 0.0175(8) 0.0274(8) 0.0180(8) -0.0002(6) 0.0072(7) 0.0016(6)
C2_5 0.0262(9) 0.0312(9) 0.0263(9) -0.0045(7) 0.0131(7) -0.0024(7)
C3_5 0.0349(11) 0.0410(11) 0.0289(10) -0.0100(8) 0.0166(8) -0.0018(9)
C4_5 0.0285(10) 0.0535(12) 0.0250(9) -0.0032(8) 0.0170(8) -0.0007(9)
C5_5 0.0277(9) 0.0393(10) 0.0298(9) 0.0023(8) 0.0167(8) -0.0040(8)
C6_5 0.0242(9) 0.0295(9) 0.0248(8) -0.0003(7) 0.0123(7) -0.0002(7)
C1_6 0.0205(8) 0.0279(9) 0.0177(8) 0.0004(6) 0.0096(7) 0.0000(7)
C2_6 0.0262(9) 0.0274(9) 0.0306(9) 0.0008(7) 0.0151(8) 0.0007(7)
C3_6 0.0313(10) 0.0339(10) 0.0401(11) 0.0087(8) 0.0227(9) 0.0096(8)
C4_6 0.0197(9) 0.0534(12) 0.0272(9) 0.0071(8) 0.0124(8) 0.0049(8)
C5_6 0.0251(9) 0.0453(11) 0.0282(9) -0.0094(8) 0.0144(8) -0.0102(8)
C6_6 0.0247(9) 0.0309(9) 0.0252(9) -0.0066(7) 0.0125(7) -0.0037(7)
C1_7 0.0194(8) 0.0291(9) 0.0200(8) -0.0031(7) 0.0109(7) -0.0031(7)
C2_7 0.0241(9) 0.0300(9) 0.0233(8) -0.0016(7) 0.0121(7) -0.0017(7)
C3_7 0.0244(9) 0.0391(10) 0.0227(9) 0.0033(7) 0.0092(7) -0.0018(8)
C4_7 0.0285(10) 0.0437(11) 0.0178(8) -0.0043(7) 0.0082(7) -0.0120(8)
C5_7 0.0356(10) 0.0333(10) 0.0259(9) -0.0085(8) 0.0152(8) -0.0102(8)
C6_7 0.0253(9) 0.0303(9) 0.0237(8) -0.0032(7) 0.0119(7) -0.0034(7)
C1_8 0.0157(8) 0.0271(8) 0.0195(8) -0.0028(6) 0.0073(6) -0.0023(6)
C2_8 0.0212(8) 0.0289(9) 0.0232(8) -0.0021(7) 0.0092(7) 0.0002(7)
C3_8 0.0237(9) 0.0347(10) 0.0307(9) -0.0082(8) 0.0135(8) 0.0001(7)
C4_8 0.0275(9) 0.0435(11) 0.0264(9) -0.0092(8) 0.0167(8) -0.0059(8)
C5_8 0.0282(10) 0.0407(11) 0.0221(9) -0.0011(7) 0.0131(8) -0.0052(8)
C6_8 0.0224(9) 0.0301(9) 0.0221(8) -0.0010(7) 0.0102(7) -0.0020(7)
C1_9 0.0173(8) 0.0280(9) 0.0216(8) 0.0055(7) 0.0087(7) 0.0035(6)
C2_9 0.0230(9) 0.0286(9) 0.0331(10) 0.0031(7) 0.0141(8) 0.0015(7)
C3_9 0.0283(10) 0.0332(10) 0.0494(12) 0.0117(9) 0.0225(9) 0.0015(8)
C4_9 0.0282(10) 0.0563(13) 0.0387(11) 0.0239(10) 0.0195(9) 0.0084(9)
C5_9 0.0260(10) 0.0648(14) 0.0228(9) 0.0083(9) 0.0115(8) 0.0042(9)
C6_9 0.0215(9) 0.0410(10) 0.0229(8) 0.0005(7) 0.0096(7) 0.0002(8)
C1_10 0.0178(8) 0.0291(9) 0.0225(8) 0.0029(7) 0.0107(7) 0.0020(7)
C2_10 0.0237(9) 0.0290(9) 0.0239(8) 0.0016(7) 0.0114(7) 0.0000(7)
C3_10 0.0249(9) 0.0363(10) 0.0212(8) -0.0009(7) 0.0090(7) -0.0004(8)
C4_10 0.0273(9) 0.0410(11) 0.0198(8) 0.0047(7) 0.0081(7) 0.0052(8)
C5_10 0.0294(10) 0.0313(10) 0.0300(9) 0.0085(8) 0.0137(8) 0.0072(8)
C6_10 0.0230(9) 0.0288(9) 0.0264(9) 0.0017(7) 0.0111(7) 0.0009(7)
C1_11 0.0204(8) 0.0302(9) 0.0195(8) -0.0008(7) 0.0101(7) -0.0011(7)
C2_11 0.0259(9) 0.0306(9) 0.0244(8) 0.0001(7) 0.0136(7) 0.0021(7)
C3_11 0.0244(9) 0.0397(11) 0.0264(9) -0.0021(8) 0.0104(8) 0.0063(8)
C4_11 0.0211(9) 0.0491(12) 0.0289(10) -0.0071(8) 0.0121(8) -0.0048(8)
C5_11 0.0284(10) 0.0390(11) 0.0317(10) -0.0041(8) 0.0156(8) -0.0103(8)
C6_11 0.0260(9) 0.0306(9) 0.0258(9) -0.0002(7) 0.0127(7) -0.0013(7)
C1_12 0.0170(8) 0.0307(9) 0.0198(8) -0.0001(7) 0.0075(7) -0.0017(7)
C2_12 0.0252(9) 0.0331(10) 0.0269(9) 0.0014(7) 0.0129(8) 0.0024(7)
C3_12 0.0279(10) 0.0446(11) 0.0302(10) -0.0025(8) 0.0163(8) 0.0028(8)
C6_12 0.0253(9) 0.0324(10) 0.0266(9) 0.0028(7) 0.0127(7) 0.0011(7)
C5_12 0.0341(10) 0.0433(11) 0.0272(9) 0.0091(8) 0.0160(8) 0.0006(9)
C4_12 0.0311(10) 0.0558(13) 0.0280(10) 0.0047(9) 0.0187(9) 0.0009(9)
C1_13 0.0338(11) 0.0655(15) 0.0321(11) 0.0159(10) 0.0118(9) 0.0033(11)
C2_13 0.0299(11) 0.0573(14) 0.0308(10) 0.0006(9) 0.0126(9) -0.0008(9)
C3_13 0.0287(10) 0.0322(10) 0.0387(11) -0.0017(8) 0.0089(9) 0.0013(8)
C4_13 0.0365(11) 0.0276(9) 0.0331(10) 0.0010(8) 0.0097(9) -0.0054(8)
C5_13 0.0304(10) 0.0393(11) 0.0307(10) -0.0032(8) 0.0123(8) -0.0049(8)
C6_13 0.0301(11) 0.0523(13) 0.0334(10) 0.0079(9) 0.0106(9) 0.0067(9)

loop_
_atom_type_symbol
_atom_type_description
_atom_type_scat_dispersion_real
_atom_type_scat_dispersion_imag
_atom_type_scat_source
C C 0.0181 0.0091 'International Tables Vol C Tables 4.2.6.8 and 6.1.1.4'
H H 0.0000 0.0000 'International Tables Vol C Tables 4.2.6.8 and 6.1.1.4'
B B 0.0090 0.0039 'International Tables Vol C Tables 4.2.6.8 and 6.1.1.4'
N N 0.0311 0.0180 'International Tables Vol C Tables 4.2.6.8 and 6.1.1.4'
Cu Cu -1.9646 0.5888 'International Tables Vol C Tables 4.2.6.8 and 6.1.1.4'

loop_
_exptl_crystal_face_index_h
_exptl_crystal_face_index_k
_exptl_crystal_face_index_l
_exptl_crystal_face_perp_dist
-1 0 0 0.1203
2 1 0 0.0611
1 0 0 0.1085
2 -2 -2 0.0744
-1 1 1 0.0853
1 0 -1 0.1021
-1 0 1 0.0656
1 0 -2 0.1248
-1 0 2 0.0397
0 0 -1 0.1048
0 0 1 0.0590
2 1 -2 0.0700
-2 -1 1 0.0512
-1 2 2 0.0525
0 -1 -1 0.0662

loop_
_geom_angle_atom_site_label_1
_geom_angle_atom_site_label_2
_geom_angle_atom_site_label_3
_geom_angle
_geom_angle_site_symmetry_1
_geom_angle_site_symmetry_3
_geom_angle_publ_flag
N1_1 Cu1_1 C1_4 165.96(6) . . ?
N1_1 Cu1_1 C2_4 152.88(6) . . ?
C1_4 Cu1_1 C2_4 38.42(6) . . ?
N1_1 Cu1_1 Cu1_3 91.33(4) . . ?
C1_4 Cu1_1 Cu1_3 81.94(4) . . ?
C2_4 Cu1_1 Cu1_3 114.48(5) . . ?
C2_1 C1_1 C1_12 120.39(15) . . ?
C2_1 C1_1 B3_1 117.79(15) . . ?
C1_12 C1_1 B3_1 121.71(15) . . ?
C4_1 N1_1 B3_1 119.18(14) . . ?
C4_1 N1_1 Cu1_1 119.22(11) . . ?
B3_1 N1_1 Cu1_1 121.12(12) . . ?
N1_1 B3_1 C1_1 118.88(16) . . ?
N1_1 B3_1 C1_2 119.92(15) . . ?
C1_1 B3_1 C1_2 121.08(15) . . ?
N1_1 C4_1 C3_1 123.36(15) . . ?
N1_1 C4_1 C1_9 116.54(14) . . ?
C3_1 C4_1 C1_9 120.08(15) . . ?
C4_1 C3_1 C2_1 119.99(15) . . ?
C4_1 C3_1 C1_10 119.32(15) . . ?
C2_1 C3_1 C1_10 120.66(15) . . ?
C1_1 C2_1 C3_1 120.39(16) . . ?
C1_1 C2_1 C1_11 120.37(15) . . ?
C3_1 C2_1 C1_11 119.18(15) . . ?
N1_3 Cu1_3 C1_2 168.24(6) . . ?
N1_3 Cu1_3 C6_2 151.88(6) . . ?
C1_2 Cu1_3 C6_2 38.20(6) . . ?
N1_3 Cu1_3 Cu1_1 91.47(4) . . ?
C1_2 Cu1_3 Cu1_1 82.40(5) . . ?
C6_2 Cu1_3 Cu1_1 114.42(5) . . ?
C1_3 C2_3 C3_3 120.88(15) . . ?
C1_3 C2_3 C1_6 119.47(15) . . ?
C3_3 C2_3 C1_6 119.61(15) . . ?
C4_3 C3_3 C2_3 119.87(15) . . ?
C4_3 C3_3 C1_7 119.99(15) . . ?
C2_3 C3_3 C1_7 120.13(15) . . ?
N1_3 C4_3 C3_3 123.31(15) . . ?
N1_3 C4_3 C1_8 117.30(14) . . ?
C3_3 C4_3 C1_8 119.39(14) . . ?
C2_3 C1_3 C1_5 118.86(15) . . ?
C2_3 C1_3 B1_3 117.60(15) . . ?
C1_5 C1_3 B1_3 123.47(15) . . ?
C4_3 N1_3 B1_3 119.03(14) . . ?
C4_3 N1_3 Cu1_3 120.38(11) . . ?
B1_3 N1_3 Cu1_3 120.11(12) . . ?
N1_3 B1_3 C1_3 119.11(15) . . ?
N1_3 B1_3 C1_4 120.38(15) . . ?
C1_3 B1_3 C1_4 120.43(15) . . ?
C6_2 C1_2 C2_2 117.07(15) . . ?
C6_2 C1_2 B3_1 122.86(15) . . ?
C2_2 C1_2 B3_1 119.06(15) . . ?
C6_2 C1_2 Cu1_3 74.08(10) . . ?
C2_2 C1_2 Cu1_3 89.78(10) . . ?
B3_1 C1_2 Cu1_3 115.39(11) . . ?
C3_2 C2_2 C1_2 120.70(16) . . ?
C3_2 C2_2 C8_2 119.47(16) . . ?
C1_2 C2_2 C8_2 119.57(15) . . ?
C2_2 C3_2 C4_2 121.90(16) . . ?
C5_2 C4_2 C3_2 118.12(16) . . ?
C5_2 C4_2 C9_2 121.41(16) . . ?
C3_2 C4_2 C9_2 120.47(17) . . ?
C4_2 C5_2 C6_2 121.72(16) . . ?
C5_2 C6_2 C1_2 120.48(16) . . ?
C5_2 C6_2 C7_2 118.18(16) . . ?
C1_2 C6_2 C7_2 120.97(16) . . ?
C5_2 C6_2 Cu1_3 93.36(11) . . ?
C1_2 C6_2 Cu1_3 67.72(9) . . ?
C7_2 C6_2 Cu1_3 115.10(12) . . ?
C2_4 C1_4 C6_4 117.38(15) . . ?
C2_4 C1_4 B1_3 122.36(15) . . ?
C6_4 C1_4 B1_3 119.07(14) . . ?
C2_4 C1_4 Cu1_1 73.14(9) . . ?
C6_4 C1_4 Cu1_1 92.34(10) . . ?
B1_3 C1_4 Cu1_1 114.59(11) . . ?
C3_4 C2_4 C1_4 120.16(16) . . ?
C3_4 C2_4 C9_4 118.28(15) . . ?
C1_4 C2_4 C9_4 121.22(15) . . ?
C3_4 C2_4 Cu1_1 93.65(11) . . ?
C1_4 C2_4 Cu1_1 68.44(9) . . ?
C9_4 C2_4 Cu1_1 113.79(12) . . ?
C4_4 C3_4 C2_4 121.83(16) . . ?
C3_4 C4_4 C5_4 118.11(16) . . ?
C3_4 C4_4 C8_4 121.73(17) . . ?
C5_4 C4_4 C8_4 120.16(17) . . ?
C6_4 C5_4 C4_4 122.10(16) . . ?
C5_4 C6_4 C1_4 120.38(16) . . ?
C5_4 C6_4 C7_4 119.84(16) . . ?
C1_4 C6_4 C7_4 119.57(15) . . ?
C6_5 C1_5 C2_5 118.10(16) . . ?
C6_5 C1_5 C1_3 119.05(15) . . ?
C2_5 C1_5 C1_3 122.84(16) . . ?
C1_5 C2_5 C3_5 120.41(18) . . ?
C4_5 C3_5 C2_5 120.66(18) . . ?
C5_5 C4_5 C3_5 119.27(17) . . ?
C4_5 C5_5 C6_5 120.06(18) . . ?
C5_5 C6_5 C1_5 121.46(17) . . ?
C2_6 C1_6 C6_6 118.19(16) . . ?
C2_6 C1_6 C2_3 118.68(15) . . ?
C6_6 C1_6 C2_3 123.12(16) . . ?
C3_6 C2_6 C1_6 120.96(18) . . ?
C4_6 C3_6 C2_6 120.28(18) . . ?
C3_6 C4_6 C5_6 119.38(18) . . ?
C6_6 C5_6 C4_6 120.81(18) . . ?
C5_6 C6_6 C1_6 120.37(18) . . ?
C2_7 C1_7 C6_7 118.30(16) . . ?
C2_7 C1_7 C3_3 120.63(15) . . ?
C6_7 C1_7 C3_3 121.06(16) . . ?
C1_7 C2_7 C3_7 120.87(17) . . ?
C4_7 C3_7 C2_7 120.30(18) . . ?
C5_7 C4_7 C3_7 119.74(17) . . ?
C4_7 C5_7 C6_7 120.03(18) . . ?
C5_7 C6_7 C1_7 120.74(18) . . ?
C6_8 C1_8 C2_8 118.86(16) . . ?
C6_8 C1_8 C4_3 120.99(15) . . ?
C2_8 C1_8 C4_3 120.07(15) . . ?
C3_8 C2_8 C1_8 120.53(17) . . ?
C4_8 C3_8 C2_8 119.88(18) . . ?
C5_8 C4_8 C3_8 120.15(17) . . ?
C4_8 C5_8 C6_8 119.85(18) . . ?
C5_8 C6_8 C1_8 120.70(17) . . ?
C2_9 C1_9 C6_9 119.09(17) . . ?
C2_9 C1_9 C4_1 118.14(16) . . ?
C6_9 C1_9 C4_1 122.72(16) . . ?
C3_9 C2_9 C1_9 120.35(18) . . ?
C4_9 C3_9 C2_9 120.2(2) . . ?
C3_9 C4_9 C5_9 119.84(18) . . ?
C4_9 C5_9 C6_9 120.5(2) . . ?
C5_9 C6_9 C1_9 120.00(19) . . ?
C2_10 C1_10 C6_10 118.50(16) . . ?
C2_10 C1_10 C3_1 119.74(16) . . ?
C6_10 C1_10 C3_1 121.73(16) . . ?
C3_10 C2_10 C1_10 120.56(17) . . ?
C2_10 C3_10 C4_10 120.60(18) . . ?
C5_10 C4_10 C3_10 119.59(17) . . ?
C4_10 C5_10 C6_10 119.97(18) . . ?
C5_10 C6_10 C1_10 120.76(17) . . ?
C6_11 C1_11 C2_11 118.09(16) . . ?
C6_11 C1_11 C2_1 118.49(16) . . ?
C2_11 C1_11 C2_1 123.41(16) . . ?
C3_11 C2_11 C1_11 120.29(18) . . ?
C4_11 C3_11 C2_11 120.80(18) . . ?
C5_11 C4_11 C3_11 119.33(18) . . ?
C4_11 C5_11 C6_11 120.20(19) . . ?
C5_11 C6_11 C1_11 121.27(18) . . ?
C6_12 C1_12 C2_12 118.01(16) . . ?
C6_12 C1_12 C1_1 122.33(16) . . ?
C2_12 C1_12 C1_1 119.59(16) . . ?
C3_12 C2_12 C1_12 121.49(18) . . ?
C4_12 C3_12 C2_12 119.76(19) . . ?
C5_12 C6_12 C1_12 120.42(18) . . ?
C4_12 C5_12 C6_12 120.88(19) . . ?
C5_12 C4_12 C3_12 119.40(18) . . ?
C6_13 C1_13 C2_13 120.3(2) . . ?
C3_13 C2_13 C1_13 119.5(2) . . ?
C2_13 C3_13 C4_13 120.0(2) . . ?
C5_13 C4_13 C3_13 120.7(2) . . ?
C4_13 C5_13 C6_13 119.1(2) . . ?
C1_13 C6_13 C5_13 120.4(2) . . ?

loop_
_geom_bond_atom_site_label_1
_geom_bond_atom_site_label_2
_geom_bond_distance
_geom_bond_site_symmetry_2
_geom_bond_publ_flag
Cu1_1 N1_1 1.9060(14) . ?
Cu1_1 C1_4 2.1265(16) . ?
Cu1_1 C2_4 2.1883(16) . ?
Cu1_1 Cu1_3 2.7204(4) . ?
C1_1 C2_1 1.391(2) . ?
C1_1 C1_12 1.497(2) . ?
C1_1 B3_1 1.518(3) . ?
N1_1 C4_1 1.365(2) . ?
N1_1 B3_1 1.428(2) . ?
B3_1 C1_2 1.599(2) . ?
C4_1 C3_1 1.389(2) . ?
C4_1 C1_9 1.496(2) . ?
C3_1 C2_1 1.432(2) . ?
C3_1 C1_10 1.501(2) . ?
C2_1 C1_11 1.494(2) . ?
Cu1_3 N1_3 1.9020(14) . ?
Cu1_3 C1_2 2.1215(16) . ?
Cu1_3 C6_2 2.2048(17) . ?
C2_3 C1_3 1.390(2) . ?
C2_3 C3_3 1.432(2) . ?
C2_3 C1_6 1.495(2) . ?
C3_3 C4_3 1.387(2) . ?
C3_3 C1_7 1.500(2) . ?
C4_3 N1_3 1.372(2) . ?
C4_3 C1_8 1.496(2) . ?
C1_3 C1_5 1.496(2) . ?
C1_3 B1_3 1.514(3) . ?
N1_3 B1_3 1.431(2) . ?
B1_3 C1_4 1.605(2) . ?
C1_2 C6_2 1.418(2) . ?
C1_2 C2_2 1.434(2) . ?
C2_2 C3_2 1.388(2) . ?
C2_2 C8_2 1.507(2) . ?
C3_2 C4_2 1.401(2) . ?
C4_2 C5_2 1.385(3) . ?
C4_2 C9_2 1.505(2) . ?
C5_2 C6_2 1.413(2) . ?
C6_2 C7_2 1.509(2) . ?
C1_4 C2_4 1.421(2) . ?
C1_4 C6_4 1.437(2) . ?
C2_4 C3_4 1.414(2) . ?
C2_4 C9_4 1.507(2) . ?
C3_4 C4_4 1.388(3) . ?
C4_4 C5_4 1.401(3) . ?
C4_4 C8_4 1.511(2) . ?
C5_4 C6_4 1.388(2) . ?
C6_4 C7_4 1.507(2) . ?
C1_5 C6_5 1.394(2) . ?
C1_5 C2_5 1.395(2) . ?
C2_5 C3_5 1.397(3) . ?
C3_5 C4_5 1.388(3) . ?
C4_5 C5_5 1.383(3) . ?
C5_5 C6_5 1.391(2) . ?
C1_6 C2_6 1.394(2) . ?
C1_6 C6_6 1.395(2) . ?
C2_6 C3_6 1.387(3) . ?
C3_6 C4_6 1.373(3) . ?
C4_6 C5_6 1.386(3) . ?
C5_6 C6_6 1.381(3) . ?
C1_7 C2_7 1.390(3) . ?
C1_7 C6_7 1.401(2) . ?
C2_7 C3_7 1.391(3) . ?
C3_7 C4_7 1.386(3) . ?
C4_7 C5_7 1.382(3) . ?
C5_7 C6_7 1.397(2) . ?
C1_8 C6_8 1.393(2) . ?
C1_8 C2_8 1.396(2) . ?
C2_8 C3_8 1.389(2) . ?
C3_8 C4_8 1.388(3) . ?
C4_8 C5_8 1.386(3) . ?
C5_8 C6_8 1.388(2) . ?
C1_9 C2_9 1.394(3) . ?
C1_9 C6_9 1.398(2) . ?
C2_9 C3_9 1.388(3) . ?
C3_9 C4_9 1.382(3) . ?
C4_9 C5_9 1.384(3) . ?
C5_9 C6_9 1.387(3) . ?
C1_10 C2_10 1.395(2) . ?
C1_10 C6_10 1.396(2) . ?
C2_10 C3_10 1.385(2) . ?
C3_10 C4_10 1.386(3) . ?
C4_10 C5_10 1.386(3) . ?
C5_10 C6_10 1.393(3) . ?
C1_11 C6_11 1.396(3) . ?
C1_11 C2_11 1.396(2) . ?
C2_11 C3_11 1.389(3) . ?
C3_11 C4_11 1.387(3) . ?
C4_11 C5_11 1.378(3) . ?
C5_11 C6_11 1.386(3) . ?
C1_12 C6_12 1.397(3) . ?
C1_12 C2_12 1.398(3) . ?
C2_12 C3_12 1.392(3) . ?
C3_12 C4_12 1.390(3) . ?
C6_12 C5_12 1.396(3) . ?
C5_12 C4_12 1.383(3) . ?
C1_13 C6_13 1.378(3) . ?
C1_13 C2_13 1.383(3) . ?
C2_13 C3_13 1.382(3) . ?
C3_13 C4_13 1.386(3) . ?
C4_13 C5_13 1.377(3) . ?
C5_13 C6_13 1.391(3) . ?

loop_
_geom_torsion_atom_site_label_1
_geom_torsion_atom_site_label_2
_geom_torsion_atom_site_label_3
_geom_torsion_atom_site_label_4
_geom_torsion
_geom_torsion_site_symmetry_1
_geom_torsion_site_symmetry_2
_geom_torsion_site_symmetry_3
_geom_torsion_site_symmetry_4
_geom_torsion_publ_flag
C4_1 N1_1 B3_1 C1_1 1.5(2) . . . . ?
Cu1_1 N1_1 B3_1 C1_1 173.59(12) . . . . ?
C4_1 N1_1 B3_1 C1_2 -174.38(15) . . . . ?
Cu1_1 N1_1 B3_1 C1_2 -2.3(2) . . . . ?
C2_1 C1_1 B3_1 N1_1 -6.2(2) . . . . ?
C1_12 C1_1 B3_1 N1_1 169.97(16) . . . . ?
C2_1 C1_1 B3_1 C1_2 169.71(16) . . . . ?
C1_12 C1_1 B3_1 C1_2 -14.1(3) . . . . ?
B3_1 N1_1 C4_1 C3_1 4.0(2) . . . . ?
Cu1_1 N1_1 C4_1 C3_1 -168.16(13) . . . . ?
B3_1 N1_1 C4_1 C1_9 -174.27(15) . . . . ?
Cu1_1 N1_1 C4_1 C1_9 13.5(2) . . . . ?
N1_1 C4_1 C3_1 C2_1 -4.9(3) . . . . ?
C1_9 C4_1 C3_1 C2_1 173.31(16) . . . . ?
N1_1 C4_1 C3_1 C1_10 173.35(16) . . . . ?
C1_9 C4_1 C3_1 C1_10 -8.4(2) . . . . ?
C1_12 C1_1 C2_1 C3_1 -170.78(16) . . . . ?
B3_1 C1_1 C2_1 C3_1 5.4(2) . . . . ?
C1_12 C1_1 C2_1 C1_11 12.2(2) . . . . ?
B3_1 C1_1 C2_1 C1_11 -171.65(15) . . . . ?
C4_1 C3_1 C2_1 C1_1 -0.2(3) . . . . ?
C1_10 C3_1 C2_1 C1_1 -178.43(16) . . . . ?
C4_1 C3_1 C2_1 C1_11 176.93(16) . . . . ?
C1_10 C3_1 C2_1 C1_11 -1.3(2) . . . . ?
C1_3 C2_3 C3_3 C4_3 -1.8(2) . . . . ?
C1_6 C2_3 C3_3 C4_3 175.81(15) . . . . ?
C1_3 C2_3 C3_3 C1_7 178.28(16) . . . . ?
C1_6 C2_3 C3_3 C1_7 -4.1(2) . . . . ?
C2_3 C3_3 C4_3 N1_3 -2.0(3) . . . . ?
C1_7 C3_3 C4_3 N1_3 177.90(15) . . . . ?
C2_3 C3_3 C4_3 C1_8 178.94(15) . . . . ?
C1_7 C3_3 C4_3 C1_8 -1.2(2) . . . . ?
C3_3 C2_3 C1_3 C1_5 -172.09(15) . . . . ?
C1_6 C2_3 C1_3 C1_5 10.3(2) . . . . ?
C3_3 C2_3 C1_3 B1_3 4.8(2) . . . . ?
C1_6 C2_3 C1_3 B1_3 -172.86(15) . . . . ?
C3_3 C4_3 N1_3 B1_3 2.4(2) . . . . ?
C1_8 C4_3 N1_3 B1_3 -178.56(15) . . . . ?
C3_3 C4_3 N1_3 Cu1_3 -169.72(13) . . . . ?
C1_8 C4_3 N1_3 Cu1_3 9.4(2) . . . . ?
C4_3 N1_3 B1_3 C1_3 0.8(2) . . . . ?
Cu1_3 N1_3 B1_3 C1_3 172.92(12) . . . . ?
C4_3 N1_3 B1_3 C1_4 -175.96(15) . . . . ?
Cu1_3 N1_3 B1_3 C1_4 -3.9(2) . . . . ?
C2_3 C1_3 B1_3 N1_3 -4.3(2) . . . . ?
C1_5 C1_3 B1_3 N1_3 172.38(15) . . . . ?
C2_3 C1_3 B1_3 C1_4 172.47(15) . . . . ?
C1_5 C1_3 B1_3 C1_4 -10.8(2) . . . . ?
N1_1 B3_1 C1_2 C6_2 -111.61(19) . . . . ?
C1_1 B3_1 C1_2 C6_2 72.5(2) . . . . ?
N1_1 B3_1 C1_2 C2_2 80.3(2) . . . . ?
C1_1 B3_1 C1_2 C2_2 -95.6(2) . . . . ?
N1_1 B3_1 C1_2 Cu1_3 -24.8(2) . . . . ?
C1_1 B3_1 C1_2 Cu1_3 159.41(13) . . . . ?
C6_2 C1_2 C2_2 C3_2 0.9(2) . . . . ?
B3_1 C1_2 C2_2 C3_2 169.68(15) . . . . ?
Cu1_3 C1_2 C2_2 C3_2 -71.08(16) . . . . ?
C6_2 C1_2 C2_2 C8_2 -173.24(15) . . . . ?
B3_1 C1_2 C2_2 C8_2 -4.4(2) . . . . ?
Cu1_3 C1_2 C2_2 C8_2 114.81(14) . . . . ?
C1_2 C2_2 C3_2 C4_2 -0.7(3) . . . . ?
C8_2 C2_2 C3_2 C4_2 173.43(16) . . . . ?
C2_2 C3_2 C4_2 C5_2 0.6(3) . . . . ?
C2_2 C3_2 C4_2 C9_2 -179.31(16) . . . . ?
C3_2 C4_2 C5_2 C6_2 -0.8(3) . . . . ?
C9_2 C4_2 C5_2 C6_2 179.14(16) . . . . ?
C4_2 C5_2 C6_2 C1_2 1.0(3) . . . . ?
C4_2 C5_2 C6_2 C7_2 -172.05(16) . . . . ?
C4_2 C5_2 C6_2 Cu1_3 67.05(17) . . . . ?
C2_2 C1_2 C6_2 C5_2 -1.0(2) . . . . ?
B3_1 C1_2 C6_2 C5_2 -169.38(16) . . . . ?
Cu1_3 C1_2 C6_2 C5_2 80.34(15) . . . . ?
C2_2 C1_2 C6_2 C7_2 171.85(15) . . . . ?
B3_1 C1_2 C6_2 C7_2 3.5(2) . . . . ?
Cu1_3 C1_2 C6_2 C7_2 -106.79(15) . . . . ?
C2_2 C1_2 C6_2 Cu1_3 -81.36(14) . . . . ?
B3_1 C1_2 C6_2 Cu1_3 110.28(16) . . . . ?
N1_3 B1_3 C1_4 C2_4 -110.54(19) . . . . ?
C1_3 B1_3 C1_4 C2_4 72.7(2) . . . . ?
N1_3 B1_3 C1_4 C6_4 82.2(2) . . . . ?
C1_3 B1_3 C1_4 C6_4 -94.49(19) . . . . ?
N1_3 B1_3 C1_4 Cu1_1 -25.6(2) . . . . ?
C1_3 B1_3 C1_4 Cu1_1 157.69(13) . . . . ?
C6_4 C1_4 C2_4 C3_4 -2.4(2) . . . . ?
B1_3 C1_4 C2_4 C3_4 -169.83(16) . . . . ?
Cu1_1 C1_4 C2_4 C3_4 81.34(15) . . . . ?
C6_4 C1_4 C2_4 C9_4 170.73(15) . . . . ?
B1_3 C1_4 C2_4 C9_4 3.3(2) . . . . ?
Cu1_1 C1_4 C2_4 C9_4 -105.52(15) . . . . ?
C6_4 C1_4 C2_4 Cu1_1 -83.75(14) . . . . ?
B1_3 C1_4 C2_4 Cu1_1 108.83(15) . . . . ?
C1_4 C2_4 C3_4 C4_4 1.5(3) . . . . ?
C9_4 C2_4 C3_4 C4_4 -171.85(16) . . . . ?
Cu1_1 C2_4 C3_4 C4_4 68.60(17) . . . . ?
C2_4 C3_4 C4_4 C5_4 -0.2(3) . . . . ?
C2_4 C3_4 C4_4 C8_4 179.16(16) . . . . ?
C3_4 C4_4 C5_4 C6_4 -0.1(3) . . . . ?
C8_4 C4_4 C5_4 C6_4 -179.45(16) . . . . ?
C4_4 C5_4 C6_4 C1_4 -0.9(3) . . . . ?
C4_4 C5_4 C6_4 C7_4 173.90(16) . . . . ?
C2_4 C1_4 C6_4 C5_4 2.1(2) . . . . ?
B1_3 C1_4 C6_4 C5_4 169.99(15) . . . . ?
Cu1_1 C1_4 C6_4 C5_4 -70.06(16) . . . . ?
C2_4 C1_4 C6_4 C7_4 -172.69(15) . . . . ?
B1_3 C1_4 C6_4 C7_4 -4.8(2) . . . . ?
Cu1_1 C1_4 C6_4 C7_4 115.11(14) . . . . ?
C2_3 C1_3 C1_5 C6_5 62.5(2) . . . . ?
B1_3 C1_3 C1_5 C6_5 -114.14(19) . . . . ?
C2_3 C1_3 C1_5 C2_5 -117.77(19) . . . . ?
B1_3 C1_3 C1_5 C2_5 65.6(2) . . . . ?
C6_5 C1_5 C2_5 C3_5 -1.3(3) . . . . ?
C1_3 C1_5 C2_5 C3_5 179.03(17) . . . . ?
C1_5 C2_5 C3_5 C4_5 1.7(3) . . . . ?
C2_5 C3_5 C4_5 C5_5 -0.4(3) . . . . ?
C3_5 C4_5 C5_5 C6_5 -1.3(3) . . . . ?
C4_5 C5_5 C6_5 C1_5 1.8(3) . . . . ?
C2_5 C1_5 C6_5 C5_5 -0.5(3) . . . . ?
C1_3 C1_5 C6_5 C5_5 179.25(17) . . . . ?
C1_3 C2_3 C1_6 C2_6 64.1(2) . . . . ?
C3_3 C2_3 C1_6 C2_6 -113.51(18) . . . . ?
C1_3 C2_3 C1_6 C6_6 -114.59(19) . . . . ?
C3_3 C2_3 C1_6 C6_6 67.8(2) . . . . ?
C6_6 C1_6 C2_6 C3_6 -0.8(3) . . . . ?
C2_3 C1_6 C2_6 C3_6 -179.55(16) . . . . ?
C1_6 C2_6 C3_6 C4_6 0.7(3) . . . . ?
C2_6 C3_6 C4_6 C5_6 0.1(3) . . . . ?
C3_6 C4_6 C5_6 C6_6 -0.8(3) . . . . ?
C4_6 C5_6 C6_6 C1_6 0.7(3) . . . . ?
C2_6 C1_6 C6_6 C5_6 0.1(3) . . . . ?
C2_3 C1_6 C6_6 C5_6 178.80(16) . . . . ?
C4_3 C3_3 C1_7 C2_7 -116.61(19) . . . . ?
C2_3 C3_3 C1_7 C2_7 63.3(2) . . . . ?
C4_3 C3_3 C1_7 C6_7 62.7(2) . . . . ?
C2_3 C3_3 C1_7 C6_7 -117.40(19) . . . . ?
C6_7 C1_7 C2_7 C3_7 -0.1(3) . . . . ?
C3_3 C1_7 C2_7 C3_7 179.21(16) . . . . ?
C1_7 C2_7 C3_7 C4_7 -0.9(3) . . . . ?
C2_7 C3_7 C4_7 C5_7 0.8(3) . . . . ?
C3_7 C4_7 C5_7 C6_7 0.3(3) . . . . ?
C4_7 C5_7 C6_7 C1_7 -1.4(3) . . . . ?
C2_7 C1_7 C6_7 C5_7 1.3(3) . . . . ?
C3_3 C1_7 C6_7 C5_7 -178.06(16) . . . . ?
N1_3 C4_3 C1_8 C6_8 -113.08(18) . . . . ?
C3_3 C4_3 C1_8 C6_8 66.0(2) . . . . ?
N1_3 C4_3 C1_8 C2_8 70.1(2) . . . . ?
C3_3 C4_3 C1_8 C2_8 -110.75(19) . . . . ?
C6_8 C1_8 C2_8 C3_8 -1.6(3) . . . . ?
C4_3 C1_8 C2_8 C3_8 175.24(16) . . . . ?
C1_8 C2_8 C3_8 C4_8 1.2(3) . . . . ?
C2_8 C3_8 C4_8 C5_8 0.3(3) . . . . ?
C3_8 C4_8 C5_8 C6_8 -1.5(3) . . . . ?
C4_8 C5_8 C6_8 C1_8 1.1(3) . . . . ?
C2_8 C1_8 C6_8 C5_8 0.5(3) . . . . ?
C4_3 C1_8 C6_8 C5_8 -176.37(16) . . . . ?
N1_1 C4_1 C1_9 C2_9 63.8(2) . . . . ?
C3_1 C4_1 C1_9 C2_9 -114.56(19) . . . . ?
N1_1 C4_1 C1_9 C6_9 -118.63(18) . . . . ?
C3_1 C4_1 C1_9 C6_9 63.0(2) . . . . ?
C6_9 C1_9 C2_9 C3_9 -2.7(3) . . . . ?
C4_1 C1_9 C2_9 C3_9 174.99(16) . . . . ?
C1_9 C2_9 C3_9 C4_9 1.8(3) . . . . ?
C2_9 C3_9 C4_9 C5_9 0.6(3) . . . . ?
C3_9 C4_9 C5_9 C6_9 -2.1(3) . . . . ?
C4_9 C5_9 C6_9 C1_9 1.1(3) . . . . ?
C2_9 C1_9 C6_9 C5_9 1.2(3) . . . . ?
C4_1 C1_9 C6_9 C5_9 -176.30(17) . . . . ?
C4_1 C3_1 C1_10 C2_10 -113.40(19) . . . . ?
C2_1 C3_1 C1_10 C2_10 64.9(2) . . . . ?
C4_1 C3_1 C1_10 C6_10 64.4(2) . . . . ?
C2_1 C3_1 C1_10 C6_10 -117.38(19) . . . . ?
C6_10 C1_10 C2_10 C3_10 -1.0(3) . . . . ?
C3_1 C1_10 C2_10 C3_10 176.81(16) . . . . ?
C1_10 C2_10 C3_10 C4_10 0.0(3) . . . . ?
C2_10 C3_10 C4_10 C5_10 0.5(3) . . . . ?
C3_10 C4_10 C5_10 C6_10 0.0(3) . . . . ?
C4_10 C5_10 C6_10 C1_10 -1.0(3) . . . . ?
C2_10 C1_10 C6_10 C5_10 1.5(3) . . . . ?
C3_1 C1_10 C6_10 C5_10 -176.26(16) . . . . ?
C1_1 C2_1 C1_11 C6_11 53.4(2) . . . . ?
C3_1 C2_1 C1_11 C6_11 -123.68(18) . . . . ?
C1_1 C2_1 C1_11 C2_11 -127.96(19) . . . . ?
C3_1 C2_1 C1_11 C2_11 54.9(2) . . . . ?
C6_11 C1_11 C2_11 C3_11 1.2(3) . . . . ?
C2_1 C1_11 C2_11 C3_11 -177.41(16) . . . . ?
C1_11 C2_11 C3_11 C4_11 -1.2(3) . . . . ?
C2_11 C3_11 C4_11 C5_11 0.2(3) . . . . ?
C3_11 C4_11 C5_11 C6_11 0.7(3) . . . . ?
C4_11 C5_11 C6_11 C1_11 -0.6(3) . . . . ?
C2_11 C1_11 C6_11 C5_11 -0.3(3) . . . . ?
C2_1 C1_11 C6_11 C5_11 178.37(16) . . . . ?
C2_1 C1_1 C1_12 C6_12 -123.58(19) . . . . ?
B3_1 C1_1 C1_12 C6_12 60.4(2) . . . . ?
C2_1 C1_1 C1_12 C2_12 59.5(2) . . . . ?
B3_1 C1_1 C1_12 C2_12 -116.54(19) . . . . ?
C6_12 C1_12 C2_12 C3_12 -1.5(3) . . . . ?
C1_1 C1_12 C2_12 C3_12 175.58(17) . . . . ?
C1_12 C2_12 C3_12 C4_12 1.6(3) . . . . ?
C2_12 C1_12 C6_12 C5_12 0.0(3) . . . . ?
C1_1 C1_12 C6_12 C5_12 -176.99(17) . . . . ?
C1_12 C6_12 C5_12 C4_12 1.5(3) . . . . ?
C6_12 C5_12 C4_12 C3_12 -1.4(3) . . . . ?
C2_12 C3_12 C4_12 C5_12 -0.1(3) . . . . ?
C6_13 C1_13 C2_13 C3_13 -1.5(4) . . . . ?
C1_13 C2_13 C3_13 C4_13 1.2(3) . . . . ?
C2_13 C3_13 C4_13 C5_13 0.0(3) . . . . ?
C3_13 C4_13 C5_13 C6_13 -0.8(3) . . . . ?
C2_13 C1_13 C6_13 C5_13 0.7(4) . . . . ?
C4_13 C5_13 C6_13 C1_13 0.5(3) . . . . ?
